data_4029077
loop_
_publ_author_name
'Ding, Rui'
'Fu, Jian-Guo'
'Xu, Guang-Qiang'
'Sun, Bing-Feng'
'Lin, Guo-Qiang'

_publ_section_title
;
 Divergent total synthesis of the Lycopodium alkaloids huperzine A,
 huperzine B, and huperzine U.
;
_journal_issue 1
_journal_name_full 'The Journal of organic chemistry'
_journal_page_first 240
_journal_page_last 250
_journal_paper_doi 10.1021/jo402419h
_journal_volume 79
_journal_year 2014
_chemical_absolute_configuration ad
_chemical_formula_sum 'C19 H26 N2 O4'
_chemical_formula_weight 346.42
_chemical_name_systematic
; 
 ? 
;
_space_group_IT_number 4
_symmetry_cell_setting monoclinic
_symmetry_space_group_name_Hall 'P 2yb'
_symmetry_space_group_name_H-M 'P 1 21 1'
_atom_sites_solution_hydrogens geom
_atom_sites_solution_primary direct
_atom_sites_solution_secondary difmap
_audit_creation_method SHELXL-97
_cell_angle_alpha 90.00
_cell_angle_beta 102.451(2)
_cell_angle_gamma 90.00
_cell_formula_units_Z 2
_cell_length_a 7.1435(8)
_cell_length_b 15.1987(18)
_cell_length_c 8.8775(11)
_cell_measurement_reflns_used 2361
_cell_measurement_temperature 293(2)
_cell_measurement_theta_max 55.023
_cell_measurement_theta_min 5.361
_cell_volume 941.18(19)
_computing_cell_refinement 'Bruker SMART'
_computing_data_collection 'Bruker SMART'
_computing_data_reduction 'Bruker SHELXTL'
_computing_molecular_graphics 'Bruker SHELXTL'
_computing_publication_material 'Bruker SHELXTL'
_computing_structure_refinement 'SHELXL-97 (Sheldrick, 1997)'
_computing_structure_solution 'SHELXS-97 (Sheldrick, 1990)'
_diffrn_ambient_temperature 293(2)
_diffrn_measured_fraction_theta_full 0.994
_diffrn_measured_fraction_theta_max 0.994
_diffrn_measurement_device_type 'CCD area detector'
_diffrn_measurement_method 'phi and omega scans'
_diffrn_radiation_monochromator graphite
_diffrn_radiation_source 'fine-focus sealed tube'
_diffrn_radiation_type MoK\a
_diffrn_radiation_wavelength 0.71073
_diffrn_reflns_av_R_equivalents 0.0163
_diffrn_reflns_av_sigmaI/netI 0.0305
_diffrn_reflns_limit_h_max 8
_diffrn_reflns_limit_h_min -8
_diffrn_reflns_limit_k_max 18
_diffrn_reflns_limit_k_min -18
_diffrn_reflns_limit_l_max 8
_diffrn_reflns_limit_l_min -10
_diffrn_reflns_number 5141
_diffrn_reflns_theta_full 26.00
_diffrn_reflns_theta_max 26.00
_diffrn_reflns_theta_min 2.35
_exptl_absorpt_coefficient_mu 0.086
_exptl_absorpt_correction_T_max 1.00000
_exptl_absorpt_correction_T_min 0.84687
_exptl_absorpt_correction_type empirical
_exptl_absorpt_process_details sadabs
_exptl_crystal_colour colorless
_exptl_crystal_density_diffrn 1.222
_exptl_crystal_density_method 'not measured'
_exptl_crystal_description prismatic
_exptl_crystal_F_000 372
_exptl_crystal_size_max 0.308
_exptl_crystal_size_mid 0.265
_exptl_crystal_size_min 0.097
_refine_diff_density_max 0.223
_refine_diff_density_min -0.132
_refine_diff_density_rms 0.029
_refine_ls_abs_structure_details 'Flack H D (1983), Acta Cryst. A39, 876-881'
_refine_ls_abs_structure_Flack -0.5(12)
_refine_ls_extinction_method none
_refine_ls_goodness_of_fit_ref 1.041
_refine_ls_hydrogen_treatment mixed
_refine_ls_matrix_type full
_refine_ls_number_parameters 236
_refine_ls_number_reflns 3428
_refine_ls_number_restraints 13
_refine_ls_restrained_S_all 1.056
_refine_ls_R_factor_all 0.0432
_refine_ls_R_factor_gt 0.0393
_refine_ls_shift/su_max 0.000
_refine_ls_shift/su_mean 0.000
_refine_ls_structure_factor_coef Fsqd
_refine_ls_weighting_details 'calc w=1/[\s^2^(Fo^2^)+(0.0481P)^2^+0.1466P] where P=(Fo^2^+2Fc^2^)/3'
_refine_ls_weighting_scheme calc
_refine_ls_wR_factor_gt 0.0962
_refine_ls_wR_factor_ref 0.0992
_reflns_number_gt 3146
_reflns_number_total 3428
_reflns_threshold_expression >2sigma(I)
_cod_data_source_file jo402419h_si_004.cif
_cod_data_source_block cd211360
_cod_depositor_comments
;
The following automatic conversions were performed:

'_symmetry_cell_setting' value 'Monoclinic' changed to 'monoclinic'
according to
/usr/data/users/saulius/automatic-downloads/current/ACS/lib/dictionaries/cif_core.dic
dictionary named 'cif_core.dic' version 2.4.2 from 2011-04-26.

Automatic conversion script
Id: cif_fix_values 2281 2013-09-26 08:29:07Z andrius 
;
_cod_original_sg_symbol_H-M P2(1)
_cod_database_code 4029077

loop_
_symmetry_equiv_pos_as_xyz
'x, y, z'
'-x, y+1/2, -z'

loop_
_atom_site_label
_atom_site_type_symbol
_atom_site_fract_x
_atom_site_fract_y
_atom_site_fract_z
_atom_site_U_iso_or_equiv
_atom_site_adp_type
_atom_site_occupancy
_atom_site_symmetry_multiplicity
_atom_site_calc_flag
_atom_site_refinement_flags
N1 N 1.4118(2) 0.37901(11) 0.69537(19) 0.0423(4) Uani 1 1 d .
N2 N 0.7273(2) 0.43501(14) 0.54731(19) 0.0468(4) Uani 1 1 d .
O1 O 1.0093(2) 0.55159(12) 0.42361(17) 0.0607(4) Uani 1 1 d .
H1 H 0.9510 0.5101 0.3761 0.091 Uiso 1 1 calc R
O2 O 1.5493(2) 0.24705(12) 0.7068(2) 0.0660(5) Uani 1 1 d .
O3 O 0.7935(2) 0.41454(15) 0.31037(17) 0.0691(5) Uani 1 1 d .
O4 O 0.5178(2) 0.36815(13) 0.36821(16) 0.0663(5) Uani 1 1 d .
C1 C 0.9109(2) 0.46915(13) 0.6353(2) 0.0387(4) Uani 1 1 d .
C2 C 0.8778(3) 0.48714(15) 0.7960(2) 0.0426(5) Uani 1 1 d .
H2 H 0.7937 0.4506 0.8333 0.051 Uiso 1 1 calc R
C3 C 0.9614(3) 0.55160(16) 0.8859(2) 0.0458(5) Uani 1 1 d .
C4 C 1.1010(3) 0.61305(15) 0.8362(3) 0.0516(5) Uani 1 1 d .
H4A H 1.2202 0.6117 0.9131 0.062 Uiso 1 1 calc R
H4B H 1.0505 0.6724 0.8337 0.062 Uiso 1 1 calc R
C5 C 1.1440(3) 0.59249(13) 0.6803(2) 0.0444(5) Uani 1 1 d .
H5 H 1.1775 0.6481 0.6367 0.053 Uiso 1 1 calc R
C6 C 0.9672(3) 0.55656(15) 0.5712(2) 0.0446(5) Uani 1 1 d .
H6 H 0.8619 0.5985 0.5671 0.053 Uiso 1 1 calc R
C7 C 1.3107(3) 0.52914(14) 0.6848(3) 0.0499(5) Uani 1 1 d .
H7A H 1.3699 0.5429 0.5991 0.060 Uiso 1 1 calc R
H7B H 1.4056 0.5398 0.7790 0.060 Uiso 1 1 calc R
C8 C 1.2615(2) 0.43322(13) 0.6775(2) 0.0367(4) Uani 1 1 d .
C9 C 1.0730(3) 0.40273(13) 0.64901(19) 0.0349(4) Uani 1 1 d .
C10 C 1.0457(3) 0.31318(14) 0.6455(2) 0.0452(5) Uani 1 1 d .
H10 H 0.9221 0.2904 0.6287 0.054 Uiso 1 1 calc R
C11 C 1.2020(3) 0.25646(15) 0.6671(2) 0.0498(5) Uani 1 1 d .
H11 H 1.1861 0.1957 0.6666 0.060 Uiso 1 1 calc R
C12 C 1.3816(3) 0.29394(15) 0.6891(2) 0.0451(5) Uani 1 1 d .
C13 C 0.9199(4) 0.5686(2) 1.0419(3) 0.0674(7) Uani 1 1 d .
H13A H 0.8306 0.5255 1.0629 0.101 Uiso 1 1 calc R
H13B H 0.8657 0.6263 1.0437 0.101 Uiso 1 1 calc R
H13C H 1.0367 0.5649 1.1190 0.101 Uiso 1 1 calc R
C14 C 1.5388(5) 0.1558(2) 0.6880(5) 0.1015(12) Uani 1 1 d .
H14A H 1.4714 0.1309 0.7604 0.152 Uiso 1 1 calc R
H14B H 1.6660 0.1318 0.7059 0.152 Uiso 1 1 calc R
H14C H 1.4718 0.1420 0.5849 0.152 Uiso 1 1 calc R
C15 C 0.6896(3) 0.40704(17) 0.4012(2) 0.0495(5) Uani 1 1 d .
C16 C 0.4177(3) 0.34839(15) 0.2108(2) 0.0516(5) Uani 1 1 d .
C17 C 0.4001(5) 0.4287(2) 0.1135(4) 0.0951(11) Uani 1 1 d .
H17A H 0.3466 0.4756 0.1634 0.143 Uiso 1 1 calc R
H17B H 0.3178 0.4168 0.0150 0.143 Uiso 1 1 calc R
H17C H 0.5245 0.4457 0.0992 0.143 Uiso 1 1 calc R
C18 C 0.5203(6) 0.2776(3) 0.1416(5) 0.1116(14) Uani 1 1 d U
H18A H 0.6434 0.2990 0.1314 0.167 Uiso 1 1 calc R
H18B H 0.4459 0.2619 0.0418 0.167 Uiso 1 1 calc R
H18C H 0.5370 0.2268 0.2075 0.167 Uiso 1 1 calc R
C19 C 0.2238(4) 0.3197(3) 0.2311(4) 0.1022(12) Uani 1 1 d U
H19A H 0.2362 0.2665 0.2909 0.153 Uiso 1 1 calc R
H19B H 0.1419 0.3092 0.1319 0.153 Uiso 1 1 calc R
H19C H 0.1690 0.3649 0.2836 0.153 Uiso 1 1 calc R
H2A H 0.647(3) 0.4197(15) 0.602(2) 0.044(6) Uiso 1 1 d .

loop_
_atom_site_aniso_label
_atom_site_aniso_U_11
_atom_site_aniso_U_22
_atom_site_aniso_U_33
_atom_site_aniso_U_23
_atom_site_aniso_U_13
_atom_site_aniso_U_12
N1 0.0340(8) 0.0501(11) 0.0431(9) -0.0011(7) 0.0091(7) 0.0026(7)
N2 0.0270(8) 0.0771(13) 0.0365(9) -0.0041(8) 0.0075(7) -0.0046(8)
O1 0.0765(11) 0.0678(11) 0.0400(8) 0.0081(7) 0.0172(7) -0.0100(9)
O2 0.0562(10) 0.0580(10) 0.0807(12) -0.0027(9) 0.0080(8) 0.0127(8)
O3 0.0507(9) 0.1170(15) 0.0426(8) -0.0171(9) 0.0168(7) -0.0196(10)
O4 0.0463(9) 0.1134(15) 0.0368(8) -0.0124(8) 0.0033(7) -0.0253(9)
C1 0.0281(9) 0.0558(13) 0.0314(9) -0.0019(8) 0.0049(7) -0.0037(8)
C2 0.0305(9) 0.0630(13) 0.0349(10) 0.0023(9) 0.0085(7) 0.0007(9)
C3 0.0389(10) 0.0600(13) 0.0372(10) -0.0022(9) 0.0057(8) 0.0071(10)
C4 0.0550(12) 0.0500(13) 0.0480(12) -0.0051(9) 0.0074(9) 0.0015(10)
C5 0.0448(11) 0.0416(11) 0.0465(11) 0.0063(9) 0.0091(9) -0.0039(9)
C6 0.0442(10) 0.0529(12) 0.0358(10) 0.0079(9) 0.0069(8) 0.0067(9)
C7 0.0375(10) 0.0499(13) 0.0632(13) 0.0009(10) 0.0134(9) -0.0083(9)
C8 0.0330(9) 0.0448(11) 0.0338(9) -0.0003(8) 0.0106(7) 0.0004(8)
C9 0.0325(9) 0.0460(11) 0.0267(8) 0.0010(7) 0.0073(7) -0.0045(8)
C10 0.0428(11) 0.0503(13) 0.0425(11) -0.0015(9) 0.0089(8) -0.0134(9)
C11 0.0642(14) 0.0374(11) 0.0468(12) -0.0007(9) 0.0098(10) 0.0003(10)
C12 0.0434(11) 0.0516(13) 0.0393(10) -0.0003(9) 0.0066(8) 0.0050(9)
C13 0.0687(15) 0.091(2) 0.0444(13) -0.0127(12) 0.0155(11) 0.0011(14)
C14 0.087(2) 0.0607(19) 0.148(3) -0.007(2) 0.007(2) 0.0240(17)
C15 0.0336(10) 0.0775(15) 0.0363(10) -0.0030(10) 0.0047(8) -0.0011(10)
C16 0.0476(12) 0.0597(14) 0.0401(11) -0.0057(10) -0.0065(9) 0.0000(10)
C17 0.086(2) 0.088(2) 0.090(2) 0.0201(18) -0.0264(17) -0.0075(19)
C18 0.108(3) 0.104(3) 0.109(3) -0.042(2) -0.005(2) 0.034(2)
C19 0.0712(18) 0.152(3) 0.0755(19) -0.015(2) -0.0027(14) -0.050(2)

loop_
_atom_type_symbol
_atom_type_description
_atom_type_scat_dispersion_real
_atom_type_scat_dispersion_imag
_atom_type_scat_source
C C 0.0033 0.0016 'International Tables Vol C Tables 4.2.6.8 and 6.1.1.4'
H H 0.0000 0.0000 'International Tables Vol C Tables 4.2.6.8 and 6.1.1.4'
N N 0.0061 0.0033 'International Tables Vol C Tables 4.2.6.8 and 6.1.1.4'
O O 0.0106 0.0060 'International Tables Vol C Tables 4.2.6.8 and 6.1.1.4'

loop_
_geom_angle_atom_site_label_1
_geom_angle_atom_site_label_2
_geom_angle_atom_site_label_3
_geom_angle
C12 N1 C8 118.89(17)
C15 N2 C1 126.78(17)
C15 N2 H2A 116.3(15)
C1 N2 H2A 115.0(14)
C6 O1 H1 109.5
C12 O2 C14 118.6(2)
C15 O4 C16 122.58(17)
N2 C1 C2 105.12(14)
N2 C1 C9 112.64(16)
C2 C1 C9 108.28(15)
N2 C1 C6 112.63(15)
C2 C1 C6 107.37(17)
C9 C1 C6 110.43(15)
C3 C2 C1 123.94(19)
C3 C2 H2 118.0
C1 C2 H2 118.0
C2 C3 C4 121.76(18)
C2 C3 C13 122.1(2)
C4 C3 C13 116.1(2)
C3 C4 C5 114.77(18)
C3 C4 H4A 108.6
C5 C4 H4A 108.6
C3 C4 H4B 108.6
C5 C4 H4B 108.6
H4A C4 H4B 107.6
C4 C5 C6 110.65(17)
C4 C5 C7 114.69(18)
C6 C5 C7 109.10(17)
C4 C5 H5 107.4
C6 C5 H5 107.4
C7 C5 H5 107.4
O1 C6 C5 107.32(16)
O1 C6 C1 115.12(18)
C5 C6 C1 108.90(15)
O1 C6 H6 108.4
C5 C6 H6 108.4
C1 C6 H6 108.4
C8 C7 C5 116.00(16)
C8 C7 H7A 108.3
C5 C7 H7A 108.3
C8 C7 H7B 108.3
C5 C7 H7B 108.3
H7A C7 H7B 107.4
N1 C8 C9 122.46(18)
N1 C8 C7 114.83(16)
C9 C8 C7 122.67(17)
C10 C9 C8 117.36(18)
C10 C9 C1 123.64(17)
C8 C9 C1 118.85(17)
C9 C10 C11 120.35(19)
C9 C10 H10 119.8
C11 C10 H10 119.8
C12 C11 C10 117.28(19)
C12 C11 H11 121.4
C10 C11 H11 121.4
N1 C12 O2 112.07(18)
N1 C12 C11 123.60(19)
O2 C12 C11 124.3(2)
C3 C13 H13A 109.5
C3 C13 H13B 109.5
H13A C13 H13B 109.5
C3 C13 H13C 109.5
H13A C13 H13C 109.5
H13B C13 H13C 109.5
O2 C14 H14A 109.5
O2 C14 H14B 109.5
H14A C14 H14B 109.5
O2 C14 H14C 109.5
H14A C14 H14C 109.5
H14B C14 H14C 109.5
O3 C15 N2 126.22(19)
O3 C15 O4 124.10(19)
N2 C15 O4 109.68(17)
O4 C16 C17 110.5(2)
O4 C16 C19 102.66(19)
C17 C16 C19 110.2(3)
O4 C16 C18 110.9(2)
C17 C16 C18 109.8(3)
C19 C16 C18 112.6(3)
C16 C17 H17A 109.5
C16 C17 H17B 109.5
H17A C17 H17B 109.5
C16 C17 H17C 109.5
H17A C17 H17C 109.5
H17B C17 H17C 109.5
C16 C18 H18A 109.5
C16 C18 H18B 109.5
H18A C18 H18B 109.5
C16 C18 H18C 109.5
H18A C18 H18C 109.5
H18B C18 H18C 109.5
C16 C19 H19A 109.5
C16 C19 H19B 109.5
H19A C19 H19B 109.5
C16 C19 H19C 109.5
H19A C19 H19C 109.5
H19B C19 H19C 109.5

loop_
_geom_bond_atom_site_label_1
_geom_bond_atom_site_label_2
_geom_bond_distance
N1 C12 1.310(3)
N1 C8 1.336(2)
N2 C15 1.336(3)
N2 C1 1.469(2)
N2 H2A 0.86(2)
O1 C6 1.408(2)
O1 H1 0.8200
O2 C12 1.373(3)
O2 C14 1.397(4)
O3 C15 1.213(2)
O4 C15 1.337(2)
O4 C16 1.457(2)
C1 C2 1.520(3)
C1 C9 1.521(3)
C1 C6 1.532(3)
C2 C3 1.322(3)
C2 H2 0.9300
C3 C4 1.500(3)
C3 C13 1.501(3)
C4 C5 1.514(3)
C4 H4A 0.9700
C4 H4B 0.9700
C5 C6 1.518(3)
C5 C7 1.525(3)
C5 H5 0.9800
C6 H6 0.9800
C7 C8 1.498(3)
C7 H7A 0.9700
C7 H7B 0.9700
C8 C9 1.395(2)
C9 C10 1.374(3)
C10 C11 1.391(3)
C10 H10 0.9300
C11 C12 1.378(3)
C11 H11 0.9300
C13 H13A 0.9600
C13 H13B 0.9600
C13 H13C 0.9600
C14 H14A 0.9600
C14 H14B 0.9600
C14 H14C 0.9600
C16 C17 1.485(4)
C16 C19 1.500(4)
C16 C18 1.505(4)
C17 H17A 0.9600
C17 H17B 0.9600
C17 H17C 0.9600
C18 H18A 0.9600
C18 H18B 0.9600
C18 H18C 0.9600
C19 H19A 0.9600
C19 H19B 0.9600
C19 H19C 0.9600

loop_
_geom_hbond_atom_site_label_D
_geom_hbond_atom_site_label_H
_geom_hbond_atom_site_label_A
_geom_hbond_distance_DH
_geom_hbond_distance_HA
_geom_hbond_distance_DA
_geom_hbond_angle_DHA
_geom_hbond_site_symmetry_A
O1 H1 O3 0.82 1.85 2.656(3) 166.1 .
N2 H2A N1 0.86(2) 2.12(2) 2.968(2) 169(2) 1_455

loop_
_geom_torsion_atom_site_label_1
_geom_torsion_atom_site_label_2
_geom_torsion_atom_site_label_3
_geom_torsion_atom_site_label_4
_geom_torsion
C15 N2 C1 C2 -177.4(2)
C15 N2 C1 C9 -59.7(3)
C15 N2 C1 C6 66.0(3)
N2 C1 C2 C3 -147.1(2)
C9 C1 C2 C3 92.3(2)
C6 C1 C2 C3 -27.0(3)
C1 C2 C3 C4 -0.8(3)
C1 C2 C3 C13 178.1(2)
C2 C3 C4 C5 -2.7(3)
C13 C3 C4 C5 178.4(2)
C3 C4 C5 C6 34.7(2)
C3 C4 C5 C7 -89.2(2)
C4 C5 C6 O1 171.33(18)
C7 C5 C6 O1 -61.6(2)
C4 C5 C6 C1 -63.4(2)
C7 C5 C6 C1 63.6(2)
N2 C1 C6 O1 -66.6(2)
C2 C1 C6 O1 178.13(16)
C9 C1 C6 O1 60.3(2)
N2 C1 C6 C5 172.85(16)
C2 C1 C6 C5 57.60(19)
C9 C1 C6 C5 -60.3(2)
C4 C5 C7 C8 87.6(2)
C6 C5 C7 C8 -37.2(2)
C12 N1 C8 C9 -1.5(3)
C12 N1 C8 C7 -179.34(17)
C5 C7 C8 N1 -174.35(17)
C5 C7 C8 C9 7.8(3)
N1 C8 C9 C10 2.5(3)
C7 C8 C9 C10 -179.81(19)
N1 C8 C9 C1 178.10(16)
C7 C8 C9 C1 -4.2(3)
N2 C1 C9 C10 -27.6(2)
C2 C1 C9 C10 88.2(2)
C6 C1 C9 C10 -154.47(18)
N2 C1 C9 C8 157.08(16)
C2 C1 C9 C8 -87.10(19)
C6 C1 C9 C8 30.2(2)
C8 C9 C10 C11 -1.1(3)
C1 C9 C10 C11 -176.54(17)
C9 C10 C11 C12 -1.0(3)
C8 N1 C12 O2 178.98(17)
C8 N1 C12 C11 -1.0(3)
C14 O2 C12 N1 -174.0(2)
C14 O2 C12 C11 6.0(4)
C10 C11 C12 N1 2.2(3)
C10 C11 C12 O2 -177.76(19)
C1 N2 C15 O3 -9.2(4)
C1 N2 C15 O4 170.3(2)
C16 O4 C15 O3 -14.4(4)
C16 O4 C15 N2 166.0(2)
C15 O4 C16 C17 -53.7(3)
C15 O4 C16 C19 -171.2(3)
C15 O4 C16 C18 68.2(3)
